data_7026885
loop_
_publ_author_name
'Smith, Joshua C.'
'Ma, Kuangbiao'
'Piers, Warren E.'
'Parvez, Masood'
'McDonald, Robert'

_publ_section_title
;
 A new weakly coordinating aluminate anion incorporating a chelating
 perfluoro-bis-anilido ligand.
;
_journal_issue 42
_journal_name_full 'Dalton transactions (Cambridge, England : 2003)'
_journal_page_first 10256
_journal_page_last 10263
_journal_paper_doi 10.1039/c0dt00846j
_journal_volume 39
_journal_year 2010
_chemical_formula_moiety 'C36 Al F28 N4, C19 H15'
_chemical_formula_sum 'C55 H15 Al F28 N4'
_chemical_formula_weight 1290.69
_chemical_name_systematic
;

?

;
_space_group_IT_number 14
_symmetry_cell_setting monoclinic
_symmetry_space_group_name_Hall '-P 2ybc'
_symmetry_space_group_name_H-M 'P 1 21/c 1'
_atom_sites_solution_hydrogens geom
_atom_sites_solution_primary direct
_atom_sites_solution_secondary difmap
_audit_creation_method SHELXL-97
_cell_angle_alpha 90.00
_cell_angle_beta 95.330(2)
_cell_angle_gamma 90.00
_cell_formula_units_Z 4
_cell_length_a 12.1986(16)
_cell_length_b 21.771(3)
_cell_length_c 18.362(2)
_cell_measurement_reflns_used 4234
_cell_measurement_temperature 193(2)
_cell_measurement_theta_max 20.56
_cell_measurement_theta_min 2.18
_cell_volume 4855.4(11)
_computing_cell_refinement 'Bruker SAINT (Bruker, 1997)'
_computing_data_collection 'Bruker SMART (Bruker, 1997)'
_computing_data_reduction 'Bruker SAINT (Bruker, 1997)'
_computing_molecular_graphics 'Bruker SHELXTL (Bruker, 1997)'
_computing_publication_material 'Bruker SHELXTL (Bruker, 1997)'
_computing_structure_refinement 'SHELXL-97 (Sheldrick, 1997)'
_computing_structure_solution 'SHELXS-97 (Sheldrick, 1990)'
_diffrn_ambient_temperature 193(2)
_diffrn_detector_area_resol_mean 8.192
_diffrn_measured_fraction_theta_full 1.000
_diffrn_measured_fraction_theta_max 1.000
_diffrn_measurement_device_type 'Bruker PLATFORM diffractometer/SMART 1000 CCD area detector'
_diffrn_measurement_method '\w scans'
_diffrn_radiation_monochromator graphite
_diffrn_radiation_source 'fine-focus sealed tube'
_diffrn_radiation_type MoK\a
_diffrn_radiation_wavelength 0.71073
_diffrn_reflns_av_R_equivalents 0.1333
_diffrn_reflns_av_sigmaI/netI 0.1076
_diffrn_reflns_limit_h_max 14
_diffrn_reflns_limit_h_min -14
_diffrn_reflns_limit_k_max 26
_diffrn_reflns_limit_k_min -26
_diffrn_reflns_limit_l_max 22
_diffrn_reflns_limit_l_min -22
_diffrn_reflns_number 33101
_diffrn_reflns_theta_full 25.25
_diffrn_reflns_theta_max 25.25
_diffrn_reflns_theta_min 1.68
_diffrn_standards_decay_% 0
_diffrn_standards_interval_time 0
_diffrn_standards_number 0
_exptl_absorpt_coefficient_mu 0.197
_exptl_absorpt_correction_T_max 0.9806
_exptl_absorpt_correction_T_min 0.9542
_exptl_absorpt_correction_type multi-scan
_exptl_absorpt_process_details 'SADABS (Sheldrick, 1996)'
_exptl_crystal_colour black
_exptl_crystal_density_diffrn 1.766
_exptl_crystal_density_method 'not measured'
_exptl_crystal_description prism
_exptl_crystal_F_000 2552
_exptl_crystal_size_max 0.24
_exptl_crystal_size_mid 0.11
_exptl_crystal_size_min 0.10
_refine_diff_density_max 0.252
_refine_diff_density_min -0.217
_refine_diff_density_rms 0.055
_refine_ls_extinction_method none
_refine_ls_goodness_of_fit_ref 1.011
_refine_ls_hydrogen_treatment constr
_refine_ls_matrix_type full
_refine_ls_number_parameters 793
_refine_ls_number_reflns 8779
_refine_ls_number_restraints 0
_refine_ls_restrained_S_all 1.011
_refine_ls_R_factor_all 0.1528
_refine_ls_R_factor_gt 0.0596
_refine_ls_shift/su_max 0.001
_refine_ls_shift/su_mean 0.000
_refine_ls_structure_factor_coef Fsqd
_refine_ls_weighting_details 'calc w=1/[\s^2^(Fo^2^)+(0.0309P)^2^+1.5058P] where P=(Fo^2^+2Fc^2^)/3'
_refine_ls_weighting_scheme calc
_refine_ls_wR_factor_gt 0.0872
_refine_ls_wR_factor_ref 0.1135
_reflns_number_gt 4348
_reflns_number_total 8779
_reflns_threshold_expression I>2\s(I)
_cod_data_source_file c0dt00846j.txt
_cod_data_source_block cal0802
_cod_depositor_comments
;
The following automatic conversions were performed:

'_symmetry_cell_setting' value 'Monoclinic' changed to 'monoclinic'
according to /home/saulius/struct/CIF-dictionaries/cif_core.dic
dictionary named 'cif_core.dic' version 2.4.2 from 2011-04-26.

Automatic conversion script
Id: cif_fix_values 1891 2012-01-12 08:04:46Z andrius 
;
_cod_original_sg_symbol_H-M 'P 21/c'
_cod_database_code 7026885

loop_
_symmetry_equiv_pos_as_xyz
'x, y, z'
'-x, y+1/2, -z+1/2'
'-x, -y, -z'
'x, -y-1/2, z-1/2'

loop_
_atom_site_label
_atom_site_type_symbol
_atom_site_fract_x
_atom_site_fract_y
_atom_site_fract_z
_atom_site_U_iso_or_equiv
_atom_site_adp_type
_atom_site_occupancy
_atom_site_symmetry_multiplicity
_atom_site_calc_flag
_atom_site_refinement_flags
Al Al 0.24844(10) 0.25771(5) 0.08079(6) 0.0314(3) Uani 1 1 d .
F13 F 0.00503(18) 0.30852(10) 0.26146(12) 0.0482(6) Uani 1 1 d .
F14 F 0.0095(2) 0.22920(11) 0.37077(12) 0.0586(7) Uani 1 1 d .
F15 F 0.1440(2) 0.12848(10) 0.37515(13) 0.0614(8) Uani 1 1 d .
F16 F 0.2681(2) 0.10635(10) 0.26567(12) 0.0495(6) Uani 1 1 d .
F23 F 0.30765(17) 0.21097(9) -0.16642(11) 0.0400(6) Uani 1 1 d .
F24 F 0.45320(19) 0.28492(10) -0.22316(12) 0.0525(7) Uani 1 1 d .
F25 F 0.5487(2) 0.37843(11) -0.14322(13) 0.0632(7) Uani 1 1 d .
F26 F 0.5009(2) 0.39818(11) -0.00622(13) 0.0605(7) Uani 1 1 d .
F32 F 0.48117(18) 0.18582(10) 0.11354(13) 0.0508(6) Uani 1 1 d .
F33 F 0.5793(2) 0.08191(11) 0.07634(14) 0.0645(8) Uani 1 1 d .
F34 F 0.4664(2) -0.02602(10) 0.06772(13) 0.0657(8) Uani 1 1 d .
F35 F 0.2500(2) -0.02677(10) 0.08946(13) 0.0659(8) Uani 1 1 d .
F36 F 0.1496(2) 0.07712(10) 0.12694(13) 0.0525(7) Uani 1 1 d .
F42 F 0.0018(2) 0.32753(11) 0.02440(13) 0.0624(7) Uani 1 1 d .
F43 F -0.0776(2) 0.44200(13) 0.01447(16) 0.0860(10) Uani 1 1 d .
F44 F -0.0211(3) 0.52528(12) 0.12172(17) 0.0909(10) Uani 1 1 d .
F45 F 0.1147(2) 0.49132(11) 0.23983(16) 0.0788(9) Uani 1 1 d .
F46 F 0.19511(19) 0.37694(10) 0.25021(13) 0.0521(7) Uani 1 1 d .
F52 F 0.4541(2) 0.32095(10) 0.19644(12) 0.0545(7) Uani 1 1 d .
F53 F 0.4743(2) 0.42285(11) 0.27936(13) 0.0697(8) Uani 1 1 d .
F54 F 0.3903(2) 0.53035(10) 0.22858(13) 0.0643(8) Uani 1 1 d .
F55 F 0.2850(2) 0.53659(10) 0.09042(14) 0.0685(8) Uani 1 1 d .
F56 F 0.2652(2) 0.43537(10) 0.00703(13) 0.0611(7) Uani 1 1 d .
F62 F 0.3767(2) 0.12801(9) -0.06979(12) 0.0470(6) Uani 1 1 d .
F63 F 0.2753(2) 0.02341(11) -0.11351(15) 0.0683(8) Uani 1 1 d .
F64 F 0.0577(2) 0.00733(11) -0.09929(16) 0.0807(9) Uani 1 1 d .
F65 F -0.0585(2) 0.09975(12) -0.04278(15) 0.0747(9) Uani 1 1 d .
F66 F 0.04008(18) 0.20520(10) -0.00228(12) 0.0506(7) Uani 1 1 d .
N11 N 0.2626(3) 0.19019(13) 0.14105(16) 0.0318(8) Uani 1 1 d .
N12 N 0.1450(2) 0.28763(13) 0.14010(16) 0.0324(8) Uani 1 1 d .
N21 N 0.3424(3) 0.32010(13) 0.05900(16) 0.0328(8) Uani 1 1 d .
N22 N 0.2567(2) 0.22840(13) -0.01361(16) 0.0293(8) Uani 1 1 d .
C11 C 0.2002(3) 0.19536(17) 0.2011(2) 0.0323(10) Uani 1 1 d .
C12 C 0.1353(3) 0.24975(17) 0.20132(19) 0.0294(9) Uani 1 1 d .
C13 C 0.0718(3) 0.25833(19) 0.2586(2) 0.0375(10) Uani 1 1 d .
C14 C 0.0725(3) 0.2174(2) 0.3165(2) 0.0399(11) Uani 1 1 d .
C15 C 0.1377(4) 0.1666(2) 0.3172(2) 0.0430(12) Uani 1 1 d .
C16 C 0.2008(4) 0.15618(18) 0.2603(2) 0.0385(11) Uani 1 1 d .
C21 C 0.3765(3) 0.31378(17) -0.0117(2) 0.0334(10) Uani 1 1 d .
C22 C 0.3295(3) 0.26335(17) -0.0520(2) 0.0302(9) Uani 1 1 d .
C23 C 0.3566(3) 0.25545(16) -0.1226(2) 0.0303(9) Uani 1 1 d .
C24 C 0.4293(3) 0.29353(18) -0.1535(2) 0.0348(10) Uani 1 1 d .
C25 C 0.4760(3) 0.34110(19) -0.1134(2) 0.0413(11) Uani 1 1 d .
C26 C 0.4501(4) 0.35064(19) -0.0435(2) 0.0430(11) Uani 1 1 d .
C31 C 0.3129(3) 0.13474(17) 0.1249(2) 0.0324(10) Uani 1 1 d .
C32 C 0.4211(4) 0.13327(18) 0.1100(2) 0.0376(11) Uani 1 1 d .
C33 C 0.4730(4) 0.0801(2) 0.0907(2) 0.0424(11) Uani 1 1 d .
C34 C 0.4169(4) 0.02618(19) 0.0850(2) 0.0458(12) Uani 1 1 d .
C35 C 0.3086(4) 0.02568(18) 0.0975(2) 0.0439(12) Uani 1 1 d .
C36 C 0.2576(4) 0.07892(18) 0.1164(2) 0.0381(11) Uani 1 1 d .
C41 C 0.1004(3) 0.34755(17) 0.1372(2) 0.0339(10) Uani 1 1 d .
C42 C 0.0316(4) 0.3679(2) 0.0781(2) 0.0448(11) Uani 1 1 d .
C43 C -0.0091(4) 0.4262(2) 0.0719(3) 0.0572(13) Uani 1 1 d .
C44 C 0.0192(4) 0.4676(2) 0.1270(3) 0.0577(14) Uani 1 1 d .
C45 C 0.0864(4) 0.4504(2) 0.1865(3) 0.0513(13) Uani 1 1 d .
C46 C 0.1271(3) 0.39201(19) 0.1911(2) 0.0406(11) Uani 1 1 d .
C51 C 0.3601(3) 0.37486(17) 0.0988(2) 0.0344(10) Uani 1 1 d .
C52 C 0.4131(3) 0.37399(17) 0.1687(2) 0.0351(10) Uani 1 1 d .
C53 C 0.4233(4) 0.4258(2) 0.2114(2) 0.0429(11) Uani 1 1 d .
C54 C 0.3817(4) 0.48042(19) 0.1857(2) 0.0417(11) Uani 1 1 d .
C55 C 0.3297(4) 0.48338(18) 0.1163(2) 0.0459(12) Uani 1 1 d .
C56 C 0.3193(3) 0.43136(18) 0.0738(2) 0.0408(11) Uani 1 1 d .
C61 C 0.2105(3) 0.17274(17) -0.0395(2) 0.0310(10) Uani 1 1 d .
C62 C 0.2664(3) 0.12328(18) -0.0661(2) 0.0371(10) Uani 1 1 d .
C63 C 0.2161(4) 0.06904(18) -0.0868(2) 0.0450(12) Uani 1 1 d .
C64 C 0.1073(4) 0.0605(2) -0.0795(2) 0.0514(13) Uani 1 1 d .
C65 C 0.0487(4) 0.1070(2) -0.0516(2) 0.0464(12) Uani 1 1 d .
C66 C 0.1003(4) 0.16146(18) -0.0317(2) 0.0368(11) Uani 1 1 d .
C70 C 0.7384(3) 0.28663(19) 0.2590(2) 0.0420(11) Uani 1 1 d .
C71 C 0.7392(4) 0.3479(2) 0.2270(2) 0.0442(11) Uani 1 1 d .
C72 C 0.7860(4) 0.3974(2) 0.2686(2) 0.0526(12) Uani 1 1 d .
H72 H 0.8144 0.3912 0.3180 0.063 Uiso 1 1 calc R
C73 C 0.7906(4) 0.4547(2) 0.2375(3) 0.0603(14) Uani 1 1 d .
H73 H 0.8241 0.4877 0.2651 0.072 Uiso 1 1 calc R
C74 C 0.7470(4) 0.4645(2) 0.1670(3) 0.0652(15) Uani 1 1 d .
H74 H 0.7491 0.5044 0.1464 0.078 Uiso 1 1 calc R
C75 C 0.7001(4) 0.4169(2) 0.1257(3) 0.0640(14) Uani 1 1 d .
H75 H 0.6686 0.4244 0.0772 0.077 Uiso 1 1 calc R
C76 C 0.6987(4) 0.3582(2) 0.1546(2) 0.0499(12) Uani 1 1 d .
H76 H 0.6701 0.3250 0.1251 0.060 Uiso 1 1 calc R
C81 C 0.7146(3) 0.27931(19) 0.3340(2) 0.0418(11) Uani 1 1 d .
C82 C 0.7597(3) 0.2305(2) 0.3776(2) 0.0507(12) Uani 1 1 d .
H82 H 0.8071 0.2016 0.3577 0.061 Uiso 1 1 calc R
C83 C 0.7353(4) 0.2248(2) 0.4485(3) 0.0635(14) Uani 1 1 d .
H83 H 0.7658 0.1917 0.4776 0.076 Uiso 1 1 calc R
C84 C 0.6667(4) 0.2666(2) 0.4784(3) 0.0651(14) Uani 1 1 d .
H84 H 0.6504 0.2622 0.5277 0.078 Uiso 1 1 calc R
C85 C 0.6219(4) 0.3145(2) 0.4368(3) 0.0571(13) Uani 1 1 d .
H85 H 0.5745 0.3430 0.4574 0.069 Uiso 1 1 calc R
C86 C 0.6454(3) 0.3214(2) 0.3658(2) 0.0485(12) Uani 1 1 d .
H86 H 0.6147 0.3548 0.3377 0.058 Uiso 1 1 calc R
C91 C 0.7640(3) 0.23489(19) 0.2151(2) 0.0411(11) Uani 1 1 d .
C92 C 0.8359(3) 0.2417(2) 0.1603(2) 0.0455(11) Uani 1 1 d .
H92 H 0.8623 0.2815 0.1499 0.055 Uiso 1 1 calc R
C93 C 0.8689(4) 0.1924(2) 0.1215(2) 0.0577(13) Uani 1 1 d .
H93 H 0.9175 0.1978 0.0844 0.069 Uiso 1 1 calc R
C94 C 0.8305(4) 0.1348(2) 0.1371(3) 0.0671(15) Uani 1 1 d .
H94 H 0.8545 0.1002 0.1113 0.081 Uiso 1 1 calc R
C95 C 0.7588(4) 0.1267(2) 0.1887(3) 0.0649(15) Uani 1 1 d .
H95 H 0.7317 0.0867 0.1975 0.078 Uiso 1 1 calc R
C96 C 0.7250(4) 0.1754(2) 0.2284(2) 0.0504(12) Uani 1 1 d .
H96 H 0.6755 0.1691 0.2647 0.060 Uiso 1 1 calc R

loop_
_atom_site_aniso_label
_atom_site_aniso_U_11
_atom_site_aniso_U_22
_atom_site_aniso_U_33
_atom_site_aniso_U_23
_atom_site_aniso_U_13
_atom_site_aniso_U_12
Al 0.0384(8) 0.0254(7) 0.0312(7) 0.0011(5) 0.0068(6) 0.0000(6)
F13 0.0412(15) 0.0579(16) 0.0468(15) -0.0047(12) 0.0117(12) 0.0064(13)
F14 0.0611(17) 0.0780(19) 0.0406(15) -0.0059(13) 0.0258(14) -0.0178(14)
F15 0.091(2) 0.0533(16) 0.0417(15) 0.0127(13) 0.0127(14) -0.0231(15)
F16 0.0754(18) 0.0303(14) 0.0428(14) 0.0091(11) 0.0057(13) 0.0018(13)
F23 0.0476(15) 0.0375(13) 0.0352(13) -0.0054(11) 0.0051(11) -0.0049(11)
F24 0.0639(17) 0.0553(16) 0.0412(15) -0.0040(12) 0.0201(13) -0.0092(13)
F25 0.075(2) 0.0615(17) 0.0574(17) -0.0078(14) 0.0307(15) -0.0277(15)
F26 0.0757(19) 0.0543(16) 0.0543(16) -0.0168(13) 0.0211(14) -0.0343(14)
F32 0.0444(15) 0.0394(15) 0.0699(17) -0.0041(13) 0.0120(13) -0.0028(12)
F33 0.0586(19) 0.0605(18) 0.0766(19) -0.0036(14) 0.0173(16) 0.0147(14)
F34 0.103(2) 0.0370(15) 0.0598(17) -0.0014(13) 0.0186(16) 0.0230(15)
F35 0.101(2) 0.0309(15) 0.0678(18) -0.0061(13) 0.0191(16) -0.0142(15)
F36 0.0549(18) 0.0428(15) 0.0603(17) -0.0047(13) 0.0077(14) -0.0133(13)
F42 0.078(2) 0.0596(17) 0.0459(16) 0.0006(14) -0.0123(14) 0.0133(15)
F43 0.096(2) 0.083(2) 0.076(2) 0.0258(17) -0.0087(19) 0.0360(18)
F44 0.119(3) 0.0459(17) 0.112(3) 0.0134(17) 0.031(2) 0.0405(18)
F45 0.109(2) 0.0434(16) 0.086(2) -0.0267(16) 0.0207(18) 0.0053(16)
F46 0.0567(17) 0.0511(16) 0.0477(16) -0.0102(13) 0.0002(14) 0.0028(13)
F52 0.0808(19) 0.0370(14) 0.0445(15) 0.0063(12) -0.0014(14) 0.0063(13)
F53 0.109(2) 0.0598(18) 0.0368(16) -0.0071(13) -0.0103(16) -0.0019(16)
F54 0.100(2) 0.0366(15) 0.0577(17) -0.0176(13) 0.0132(16) -0.0113(14)
F55 0.090(2) 0.0289(14) 0.083(2) 0.0030(14) -0.0094(17) 0.0062(14)
F56 0.080(2) 0.0436(15) 0.0548(17) 0.0032(13) -0.0204(15) 0.0006(14)
F62 0.0440(16) 0.0400(15) 0.0567(16) -0.0049(12) 0.0029(13) 0.0066(12)
F63 0.081(2) 0.0348(15) 0.088(2) -0.0171(14) 0.0035(17) 0.0066(14)
F64 0.095(2) 0.0476(17) 0.100(2) -0.0196(16) 0.0103(18) -0.0312(16)
F65 0.0531(19) 0.082(2) 0.092(2) -0.0136(17) 0.0207(16) -0.0328(15)
F66 0.0476(16) 0.0496(16) 0.0576(16) -0.0089(13) 0.0214(13) -0.0065(12)
N11 0.040(2) 0.0220(18) 0.035(2) -0.0011(15) 0.0092(17) 0.0038(16)
N12 0.039(2) 0.0265(18) 0.0324(19) 0.0028(15) 0.0086(16) 0.0034(16)
N21 0.044(2) 0.0258(19) 0.030(2) -0.0044(15) 0.0084(17) -0.0050(16)
N22 0.036(2) 0.0199(17) 0.0330(19) -0.0009(15) 0.0065(16) -0.0055(15)
C11 0.036(3) 0.028(2) 0.033(2) -0.0015(19) 0.005(2) -0.007(2)
C12 0.031(2) 0.033(2) 0.024(2) -0.0001(19) -0.0003(19) -0.0033(19)
C13 0.034(3) 0.043(3) 0.036(3) -0.009(2) 0.004(2) -0.003(2)
C14 0.041(3) 0.053(3) 0.027(2) -0.004(2) 0.012(2) -0.018(2)
C15 0.062(3) 0.039(3) 0.028(3) 0.009(2) 0.007(2) -0.017(2)
C16 0.050(3) 0.026(2) 0.039(3) 0.004(2) -0.001(2) -0.004(2)
C21 0.041(3) 0.028(2) 0.032(2) 0.0012(19) 0.003(2) -0.003(2)
C22 0.029(2) 0.027(2) 0.035(2) 0.0030(19) 0.0062(19) 0.0045(19)
C23 0.033(2) 0.025(2) 0.033(2) -0.0058(19) 0.000(2) -0.0022(19)
C24 0.042(3) 0.040(3) 0.023(2) 0.002(2) 0.011(2) -0.001(2)
C25 0.045(3) 0.035(3) 0.046(3) 0.007(2) 0.013(2) -0.013(2)
C26 0.049(3) 0.041(3) 0.040(3) -0.010(2) 0.010(2) -0.014(2)
C31 0.037(3) 0.028(2) 0.032(2) 0.0045(19) 0.005(2) -0.002(2)
C32 0.049(3) 0.028(3) 0.035(3) 0.0022(19) 0.002(2) -0.002(2)
C33 0.043(3) 0.044(3) 0.041(3) 0.004(2) 0.011(2) 0.005(2)
C34 0.072(4) 0.027(3) 0.039(3) 0.001(2) 0.009(3) 0.019(3)
C35 0.072(4) 0.018(2) 0.042(3) 0.000(2) 0.008(3) -0.004(2)
C36 0.043(3) 0.035(3) 0.037(3) 0.003(2) 0.007(2) -0.006(2)
C41 0.038(3) 0.032(2) 0.033(2) 0.002(2) 0.013(2) 0.006(2)
C42 0.054(3) 0.043(3) 0.037(3) -0.002(2) 0.005(2) 0.010(2)
C43 0.061(4) 0.056(3) 0.054(3) 0.022(3) 0.005(3) 0.023(3)
C44 0.069(4) 0.035(3) 0.073(4) 0.003(3) 0.027(3) 0.021(3)
C45 0.055(3) 0.042(3) 0.058(3) -0.008(3) 0.012(3) 0.005(3)
C46 0.041(3) 0.039(3) 0.043(3) 0.001(2) 0.008(2) 0.009(2)
C51 0.043(3) 0.028(2) 0.032(2) 0.000(2) 0.006(2) -0.004(2)
C52 0.048(3) 0.024(2) 0.034(3) 0.003(2) 0.010(2) 0.004(2)
C53 0.059(3) 0.041(3) 0.028(3) 0.001(2) 0.004(2) -0.005(2)
C54 0.058(3) 0.028(3) 0.041(3) -0.013(2) 0.011(2) -0.011(2)
C55 0.056(3) 0.024(3) 0.057(3) 0.003(2) -0.001(3) 0.002(2)
C56 0.051(3) 0.033(3) 0.037(3) 0.000(2) -0.006(2) -0.006(2)
C61 0.033(3) 0.030(2) 0.030(2) 0.0024(18) 0.004(2) -0.002(2)
C62 0.033(3) 0.036(3) 0.041(3) 0.005(2) 0.002(2) 0.001(2)
C63 0.061(4) 0.024(3) 0.050(3) -0.011(2) 0.004(3) 0.000(2)
C64 0.063(4) 0.033(3) 0.057(3) -0.007(2) -0.002(3) -0.021(3)
C65 0.040(3) 0.043(3) 0.057(3) -0.002(2) 0.007(2) -0.018(2)
C66 0.044(3) 0.035(3) 0.032(3) -0.002(2) 0.010(2) 0.003(2)
C70 0.032(3) 0.048(3) 0.045(3) -0.002(2) 0.002(2) 0.002(2)
C71 0.046(3) 0.043(3) 0.045(3) -0.007(2) 0.013(2) 0.000(2)
C72 0.063(3) 0.048(3) 0.047(3) -0.010(3) 0.007(3) 0.001(3)
C73 0.073(4) 0.042(3) 0.067(4) -0.013(3) 0.012(3) -0.006(3)
C74 0.085(4) 0.046(3) 0.066(4) 0.004(3) 0.013(3) 0.000(3)
C75 0.076(4) 0.068(4) 0.047(3) 0.004(3) 0.001(3) -0.004(3)
C76 0.060(3) 0.049(3) 0.040(3) -0.003(2) 0.003(2) -0.010(2)
C81 0.039(3) 0.047(3) 0.040(3) -0.003(2) 0.004(2) 0.001(2)
C82 0.043(3) 0.058(3) 0.052(3) -0.003(3) 0.008(2) 0.004(2)
C83 0.056(3) 0.087(4) 0.048(3) 0.012(3) 0.005(3) 0.013(3)
C84 0.059(4) 0.092(4) 0.045(3) 0.003(3) 0.009(3) 0.009(3)
C85 0.047(3) 0.079(4) 0.046(3) -0.018(3) 0.011(3) 0.010(3)
C86 0.048(3) 0.052(3) 0.046(3) -0.008(2) 0.007(2) 0.011(2)
C91 0.041(3) 0.038(3) 0.045(3) -0.009(2) 0.010(2) -0.002(2)
C92 0.044(3) 0.046(3) 0.046(3) -0.006(2) 0.004(2) -0.011(2)
C93 0.064(4) 0.059(3) 0.054(3) -0.013(3) 0.027(3) -0.007(3)
C94 0.088(4) 0.042(3) 0.077(4) -0.019(3) 0.037(3) -0.006(3)
C95 0.077(4) 0.040(3) 0.080(4) -0.006(3) 0.022(3) -0.014(3)
C96 0.052(3) 0.049(3) 0.054(3) -0.009(2) 0.022(2) -0.010(2)

loop_
_atom_type_symbol
_atom_type_description
_atom_type_scat_dispersion_real
_atom_type_scat_dispersion_imag
_atom_type_scat_source
C C 0.0033 0.0016 'International Tables Vol C Tables 4.2.6.8 and 6.1.1.4'
H H 0.0000 0.0000 'International Tables Vol C Tables 4.2.6.8 and 6.1.1.4'
N N 0.0061 0.0033 'International Tables Vol C Tables 4.2.6.8 and 6.1.1.4'
F F 0.0171 0.0103 'International Tables Vol C Tables 4.2.6.8 and 6.1.1.4'
Al Al 0.0645 0.0514 'International Tables Vol C Tables 4.2.6.8 and 6.1.1.4'

loop_
_geom_angle_atom_site_label_1
_geom_angle_atom_site_label_2
_geom_angle_atom_site_label_3
_geom_angle
N11 Al N21 133.92(15)
N11 Al N22 106.06(14)
N21 Al N22 87.83(13)
N11 Al N12 87.62(14)
N21 Al N12 109.77(14)
N22 Al N12 139.89(15)
C31 N11 C11 121.1(3)
C31 N11 Al 125.5(3)
C11 N11 Al 112.5(2)
C12 N12 C41 120.7(3)
C12 N12 Al 112.0(2)
C41 N12 Al 125.5(2)
C51 N21 C21 121.3(3)
C51 N21 Al 125.5(3)
C21 N21 Al 111.8(2)
C61 N22 C22 123.3(3)
C61 N22 Al 124.0(2)
C22 N22 Al 111.9(2)
C16 C11 N11 127.3(4)
C16 C11 C12 118.3(4)
N11 C11 C12 114.3(3)
C13 C12 N12 128.8(4)
C13 C12 C11 117.8(4)
N12 C12 C11 113.4(3)
F13 C13 C12 121.1(4)
F13 C13 C14 116.5(4)
C12 C13 C14 122.3(4)
F14 C14 C15 121.6(4)
F14 C14 C13 118.9(4)
C15 C14 C13 119.5(4)
F15 C15 C14 119.9(4)
F15 C15 C16 120.3(4)
C14 C15 C16 119.7(4)
F16 C16 C15 117.1(4)
F16 C16 C11 120.6(4)
C15 C16 C11 122.3(4)
C26 C21 N21 126.6(4)
C26 C21 C22 118.6(4)
N21 C21 C22 114.8(3)
C23 C22 N22 128.5(3)
C23 C22 C21 117.9(4)
N22 C22 C21 113.6(3)
F23 C23 C24 116.7(3)
F23 C23 C22 120.9(3)
C24 C23 C22 122.2(4)
F24 C24 C25 120.0(4)
F24 C24 C23 120.7(3)
C25 C24 C23 119.2(4)
F25 C25 C24 119.5(4)
F25 C25 C26 120.4(4)
C24 C25 C26 120.1(4)
F26 C26 C25 117.0(4)
F26 C26 C21 121.1(4)
C25 C26 C21 121.9(4)
C32 C31 C36 115.0(4)
C32 C31 N11 120.8(4)
C36 C31 N11 124.0(4)
F32 C32 C31 119.7(4)
F32 C32 C33 117.4(4)
C31 C32 C33 122.9(4)
F33 C33 C34 119.8(4)
F33 C33 C32 119.9(4)
C34 C33 C32 120.3(4)
F34 C34 C33 121.2(5)
F34 C34 C35 119.9(4)
C33 C34 C35 118.9(4)
F35 C35 C34 120.0(4)
F35 C35 C36 119.6(4)
C34 C35 C36 120.3(4)
F36 C36 C35 118.8(4)
F36 C36 C31 118.6(4)
C35 C36 C31 122.6(4)
C42 C41 C46 114.7(4)
C42 C41 N12 121.9(4)
C46 C41 N12 123.3(4)
F42 C42 C43 118.4(4)
F42 C42 C41 118.0(4)
C43 C42 C41 123.6(4)
F43 C43 C42 120.3(5)
F43 C43 C44 120.7(4)
C42 C43 C44 119.0(4)
F44 C44 C45 120.2(5)
F44 C44 C43 119.5(5)
C45 C44 C43 120.3(4)
F45 C45 C44 119.9(4)
F45 C45 C46 120.4(4)
C44 C45 C46 119.7(4)
F46 C46 C45 118.0(4)
F46 C46 C41 119.1(4)
C45 C46 C41 122.8(4)
C52 C51 C56 116.2(4)
C52 C51 N21 120.5(3)
C56 C51 N21 123.2(4)
F52 C52 C53 118.7(4)
F52 C52 C51 119.4(3)
C53 C52 C51 121.9(4)
F53 C53 C54 119.3(4)
F53 C53 C52 120.1(4)
C54 C53 C52 120.6(4)
F54 C54 C53 119.9(4)
F54 C54 C55 120.8(4)
C53 C54 C55 119.3(4)
F55 C55 C54 120.4(4)
F55 C55 C56 119.7(4)
C54 C55 C56 119.9(4)
F56 C56 C55 118.5(4)
F56 C56 C51 119.4(4)
C55 C56 C51 122.1(4)
C62 C61 C66 114.3(4)
C62 C61 N22 126.6(4)
C66 C61 N22 118.7(4)
F62 C62 C63 118.2(4)
F62 C62 C61 118.7(4)
C63 C62 C61 123.1(4)
F63 C63 C64 119.8(4)
F63 C63 C62 119.7(4)
C64 C63 C62 120.5(4)
F64 C64 C63 120.7(4)
F64 C64 C65 120.2(4)
C63 C64 C65 119.1(4)
F65 C65 C64 120.5(4)
F65 C65 C66 119.7(4)
C64 C65 C66 119.7(4)
F66 C66 C65 117.6(4)
F66 C66 C61 119.1(4)
C65 C66 C61 123.3(4)
C91 C70 C81 121.5(4)
C91 C70 C71 118.8(4)
C81 C70 C71 119.7(4)
C76 C71 C72 118.9(4)
C76 C71 C70 121.1(4)
C72 C71 C70 119.9(4)
C73 C72 C71 119.9(4)
C74 C73 C72 120.4(5)
C73 C74 C75 120.6(5)
C74 C75 C76 120.1(5)
C75 C76 C71 120.0(4)
C86 C81 C82 118.1(4)
C86 C81 C70 120.4(4)
C82 C81 C70 121.5(4)
C83 C82 C81 120.1(4)
C82 C83 C84 120.6(5)
C85 C84 C83 120.2(5)
C86 C85 C84 120.3(4)
C85 C86 C81 120.7(4)
C92 C91 C96 117.8(4)
C92 C91 C70 120.1(4)
C96 C91 C70 122.0(4)
C93 C92 C91 121.6(4)
C92 C93 C94 118.9(4)
C95 C94 C93 121.1(4)
C94 C95 C96 120.9(4)
C95 C96 C91 119.8(4)

loop_
_geom_bond_atom_site_label_1
_geom_bond_atom_site_label_2
_geom_bond_distance
Al N11 1.838(3)
Al N21 1.845(3)
Al N22 1.859(3)
Al N12 1.859(3)
F13 C13 1.367(4)
F14 C14 1.339(4)
F15 C15 1.346(4)
F16 C16 1.359(4)
F23 C23 1.361(4)
F24 C24 1.351(4)
F25 C25 1.356(4)
F26 C26 1.358(4)
F32 C32 1.357(4)
F33 C33 1.349(4)
F34 C34 1.339(4)
F35 C35 1.348(4)
F36 C36 1.350(4)
F42 C42 1.345(4)
F43 C43 1.329(5)
F44 C44 1.349(5)
F45 C45 1.345(5)
F46 C46 1.345(4)
F52 C52 1.340(4)
F53 C53 1.343(4)
F54 C54 1.341(4)
F55 C55 1.348(4)
F56 C56 1.341(4)
F62 C62 1.357(4)
F63 C63 1.347(4)
F64 C64 1.341(4)
F65 C65 1.342(5)
F66 C66 1.346(4)
N11 C31 1.398(4)
N11 C11 1.402(5)
N12 C12 1.408(4)
N12 C41 1.412(4)
N21 C51 1.404(4)
N21 C21 1.406(4)
N22 C61 1.400(4)
N22 C22 1.408(4)
C11 C16 1.381(5)
C11 C12 1.425(5)
C12 C13 1.376(5)
C13 C14 1.386(5)
C14 C15 1.362(6)
C15 C16 1.372(5)
C21 C26 1.374(5)
C21 C22 1.416(5)
C22 C23 1.378(5)
C23 C24 1.375(5)
C24 C25 1.364(5)
C25 C26 1.366(5)
C31 C32 1.373(5)
C31 C36 1.392(5)
C32 C33 1.381(5)
C33 C34 1.358(6)
C34 C35 1.363(6)
C35 C36 1.375(5)
C41 C42 1.382(5)
C41 C46 1.400(5)
C42 C43 1.364(6)
C43 C44 1.374(6)
C44 C45 1.357(6)
C45 C46 1.365(5)
C51 C52 1.383(5)
C51 C56 1.388(5)
C52 C53 1.373(5)
C53 C54 1.360(5)
C54 C55 1.371(6)
C55 C56 1.374(5)
C61 C62 1.387(5)
C61 C66 1.388(5)
C62 C63 1.368(5)
C63 C64 1.360(6)
C64 C65 1.365(6)
C65 C66 1.376(5)
C70 C91 1.436(5)
C70 C81 1.442(5)
C70 C71 1.458(5)
C71 C76 1.393(6)
C71 C72 1.410(5)
C72 C73 1.376(6)
C73 C74 1.370(6)
C74 C75 1.376(6)
C75 C76 1.384(6)
C81 C86 1.408(5)
C81 C82 1.411(5)
C82 C83 1.368(6)
C83 C84 1.385(6)
C84 C85 1.375(6)
C85 C86 1.368(6)
C91 C92 1.402(5)
C91 C96 1.408(5)
C92 C93 1.371(5)
C93 C94 1.378(6)
C94 C95 1.361(6)
C95 C96 1.372(6)

loop_
_geom_torsion_atom_site_label_1
_geom_torsion_atom_site_label_2
_geom_torsion_atom_site_label_3
_geom_torsion_atom_site_label_4
_geom_torsion
N21 Al N11 C31 -79.4(4)
N22 Al N11 C31 23.4(3)
N12 Al N11 C31 165.1(3)
N21 Al N11 C11 111.2(3)
N22 Al N11 C11 -146.0(2)
N12 Al N11 C11 -4.3(3)
N11 Al N12 C12 4.8(2)
N21 Al N12 C12 -131.5(2)
N22 Al N12 C12 117.2(3)
N11 Al N12 C41 169.6(3)
N21 Al N12 C41 33.3(3)
N22 Al N12 C41 -78.1(4)
N11 Al N21 C51 -86.3(4)
N22 Al N21 C51 163.4(3)
N12 Al N21 C51 20.3(3)
N11 Al N21 C21 107.4(3)
N22 Al N21 C21 -2.9(3)
N12 Al N21 C21 -146.0(2)
N11 Al N22 C61 37.8(3)
N21 Al N22 C61 173.1(3)
N12 Al N22 C61 -68.2(4)
N11 Al N22 C22 -132.5(2)
N21 Al N22 C22 2.8(2)
N12 Al N22 C22 121.6(3)
C31 N11 C11 C16 17.2(6)
Al N11 C11 C16 -172.8(3)
C31 N11 C11 C12 -167.1(3)
Al N11 C11 C12 2.9(4)
C41 N12 C12 C13 11.0(6)
Al N12 C12 C13 176.6(3)
C41 N12 C12 C11 -169.9(3)
Al N12 C12 C11 -4.3(4)
C16 C11 C12 C13 -3.7(5)
N11 C11 C12 C13 -179.8(3)
C16 C11 C12 N12 177.1(3)
N11 C11 C12 N12 1.0(4)
N12 C12 C13 F13 1.0(6)
C11 C12 C13 F13 -178.1(3)
N12 C12 C13 C14 -178.5(4)
C11 C12 C13 C14 2.4(6)
F13 C13 C14 F14 -0.3(5)
C12 C13 C14 F14 179.2(3)
F13 C13 C14 C15 -179.7(3)
C12 C13 C14 C15 -0.1(6)
F14 C14 C15 F15 -3.3(6)
C13 C14 C15 F15 176.1(3)
F14 C14 C15 C16 179.8(4)
C13 C14 C15 C16 -0.8(6)
F15 C15 C16 F16 0.1(6)
C14 C15 C16 F16 177.0(3)
F15 C15 C16 C11 -177.5(3)
C14 C15 C16 C11 -0.6(6)
N11 C11 C16 F16 1.0(6)
C12 C11 C16 F16 -174.6(3)
N11 C11 C16 C15 178.4(4)
C12 C11 C16 C15 2.9(6)
C51 N21 C21 C26 16.2(6)
Al N21 C21 C26 -176.8(3)
C51 N21 C21 C22 -164.6(3)
Al N21 C21 C22 2.4(4)
C61 N22 C22 C23 9.5(6)
Al N22 C22 C23 179.9(3)
C61 N22 C22 C21 -172.5(3)
Al N22 C22 C21 -2.2(4)
C26 C21 C22 C23 -2.7(5)
N21 C21 C22 C23 178.0(3)
C26 C21 C22 N22 179.1(3)
N21 C21 C22 N22 -0.1(5)
N22 C22 C23 F23 3.2(6)
C21 C22 C23 F23 -174.7(3)
N22 C22 C23 C24 179.8(3)
C21 C22 C23 C24 1.9(6)
F23 C23 C24 F24 -2.5(5)
C22 C23 C24 F24 -179.2(3)
F23 C23 C24 C25 176.3(3)
C22 C23 C24 C25 -0.5(6)
F24 C24 C25 F25 -1.9(6)
C23 C24 C25 F25 179.3(3)
F24 C24 C25 C26 178.6(4)
C23 C24 C25 C26 -0.2(6)
F25 C25 C26 F26 -0.6(6)
C24 C25 C26 F26 178.9(4)
F25 C25 C26 C21 179.8(4)
C24 C25 C26 C21 -0.7(7)
N21 C21 C26 F26 1.7(7)
C22 C21 C26 F26 -177.4(3)
N21 C21 C26 C25 -178.7(4)
C22 C21 C26 C25 2.2(6)
C11 N11 C31 C32 -132.5(4)
Al N11 C31 C32 59.0(5)
C11 N11 C31 C36 53.3(5)
Al N11 C31 C36 -115.2(4)
C36 C31 C32 F32 177.1(3)
N11 C31 C32 F32 2.4(6)
C36 C31 C32 C33 -2.4(6)
N11 C31 C32 C33 -177.1(4)
F32 C32 C33 F33 0.1(6)
C31 C32 C33 F33 179.6(4)
F32 C32 C33 C34 -178.9(4)
C31 C32 C33 C34 0.6(6)
F33 C33 C34 F34 2.4(6)
C32 C33 C34 F34 -178.7(4)
F33 C33 C34 C35 -178.0(4)
C32 C33 C34 C35 1.0(6)
F34 C34 C35 F35 -2.9(6)
C33 C34 C35 F35 177.5(4)
F34 C34 C35 C36 179.0(4)
C33 C34 C35 C36 -0.6(6)
F35 C35 C36 F36 0.5(6)
C34 C35 C36 F36 178.6(4)
F35 C35 C36 C31 -179.4(3)
C34 C35 C36 C31 -1.3(6)
C32 C31 C36 F36 -177.2(3)
N11 C31 C36 F36 -2.7(6)
C32 C31 C36 C35 2.7(6)
N11 C31 C36 C35 177.2(4)
C12 N12 C41 C42 -128.5(4)
Al N12 C41 C42 67.9(5)
C12 N12 C41 C46 55.5(5)
Al N12 C41 C46 -108.0(4)
C46 C41 C42 F42 -179.6(4)
N12 C41 C42 F42 4.1(6)
C46 C41 C42 C43 -0.7(6)
N12 C41 C42 C43 -177.0(4)
F42 C42 C43 F43 0.8(7)
C41 C42 C43 F43 -178.0(4)
F42 C42 C43 C44 179.0(4)
C41 C42 C43 C44 0.2(7)
F43 C43 C44 F44 -1.4(7)
C42 C43 C44 F44 -179.5(4)
F43 C43 C44 C45 177.9(4)
C42 C43 C44 C45 -0.2(7)
F44 C44 C45 F45 -1.3(7)
C43 C44 C45 F45 179.3(4)
F44 C44 C45 C46 -179.7(4)
C43 C44 C45 C46 0.9(7)
F45 C45 C46 F46 0.4(6)
C44 C45 C46 F46 178.8(4)
F45 C45 C46 C41 180.0(4)
C44 C45 C46 C41 -1.6(7)
C42 C41 C46 F46 -178.9(4)
N12 C41 C46 F46 -2.7(6)
C42 C41 C46 C45 1.5(6)
N12 C41 C46 C45 177.7(4)
C21 N21 C51 C52 -126.6(4)
Al N21 C51 C52 68.3(5)
C21 N21 C51 C56 58.4(5)
Al N21 C51 C56 -106.7(4)
C56 C51 C52 F52 179.7(4)
N21 C51 C52 F52 4.4(6)
C56 C51 C52 C53 1.0(6)
N21 C51 C52 C53 -174.3(4)
F52 C52 C53 F53 0.5(6)
C51 C52 C53 F53 179.2(4)
F52 C52 C53 C54 -179.2(4)
C51 C52 C53 C54 -0.5(7)
F53 C53 C54 F54 -1.1(6)
C52 C53 C54 F54 178.6(4)
F53 C53 C54 C55 -180.0(4)
C52 C53 C54 C55 -0.3(6)
F54 C54 C55 F55 -0.8(6)
C53 C54 C55 F55 178.0(4)
F54 C54 C55 C56 -178.3(4)
C53 C54 C55 C56 0.5(7)
F55 C55 C56 F56 0.6(6)
C54 C55 C56 F56 178.1(4)
F55 C55 C56 C51 -177.5(4)
C54 C55 C56 C51 0.0(7)
C52 C51 C56 F56 -178.8(4)
N21 C51 C56 F56 -3.6(6)
C52 C51 C56 C55 -0.8(6)
N21 C51 C56 C55 174.4(4)
C22 N22 C61 C62 49.2(5)
Al N22 C61 C62 -120.0(4)
C22 N22 C61 C66 -138.2(4)
Al N22 C61 C66 52.6(4)
C66 C61 C62 F62 -174.4(3)
N22 C61 C62 F62 -1.5(6)
C66 C61 C62 C63 3.4(6)
N22 C61 C62 C63 176.4(4)
F62 C62 C63 F63 -3.4(6)
C61 C62 C63 F63 178.7(4)
F62 C62 C63 C64 175.5(4)
C61 C62 C63 C64 -2.4(7)
F63 C63 C64 F64 -0.7(7)
C62 C63 C64 F64 -179.6(4)
F63 C63 C64 C65 179.3(4)
C62 C63 C64 C65 0.3(7)
F64 C64 C65 F65 0.8(7)
C63 C64 C65 F65 -179.2(4)
F64 C64 C65 C66 -179.7(4)
C63 C64 C65 C66 0.3(7)
F65 C65 C66 F66 1.5(6)
C64 C65 C66 F66 -178.0(4)
F65 C65 C66 C61 -179.5(4)
C64 C65 C66 C61 1.0(7)
C62 C61 C66 F66 176.2(3)
N22 C61 C66 F66 2.7(5)
C62 C61 C66 C65 -2.8(6)
N22 C61 C66 C65 -176.3(4)
C91 C70 C71 C76 39.1(6)
C81 C70 C71 C76 -142.2(4)
C91 C70 C71 C72 -138.0(4)
C81 C70 C71 C72 40.6(6)
C76 C71 C72 C73 0.3(7)
C70 C71 C72 C73 177.5(4)
C71 C72 C73 C74 1.9(7)
C72 C73 C74 C75 -1.4(8)
C73 C74 C75 C76 -1.4(8)
C74 C75 C76 C71 3.6(7)
C72 C71 C76 C75 -3.0(7)
C70 C71 C76 C75 179.8(4)
C91 C70 C81 C86 -151.8(4)
C71 C70 C81 C86 29.6(6)
C91 C70 C81 C82 28.5(6)
C71 C70 C81 C82 -150.1(4)
C86 C81 C82 C83 0.5(6)
C70 C81 C82 C83 -179.9(4)
C81 C82 C83 C84 -0.2(7)
C82 C83 C84 C85 0.1(8)
C83 C84 C85 C86 -0.4(7)
C84 C85 C86 C81 0.7(7)
C82 C81 C86 C85 -0.7(6)
C70 C81 C86 C85 179.6(4)
C81 C70 C91 C92 -148.5(4)
C71 C70 C91 C92 30.1(6)
C81 C70 C91 C96 27.0(6)
C71 C70 C91 C96 -154.4(4)
C96 C91 C92 C93 -1.0(6)
C70 C91 C92 C93 174.7(4)
C91 C92 C93 C94 -0.2(7)
C92 C93 C94 C95 1.6(8)
C93 C94 C95 C96 -1.9(8)
C94 C95 C96 C91 0.6(7)
C92 C91 C96 C95 0.8(6)
C70 C91 C96 C95 -174.8(4)
